data_7104969
loop_
_publ_author_name
'Walter, Marc D'
'White, Peter S'
'Brookhart, Maurice'

_publ_section_title
;
 Gamma-agostic interactions stabilize the propagating species in the
 vinyl addition polymerization of norbornene.
;
_journal_issue 42
_journal_name_full 'Chemical communications (Cambridge, England)'
_journal_page_first 6361
_journal_page_last 6363
_journal_paper_doi 10.1039/b916457j
_journal_year 2009
_chemical_formula_moiety 'C32 H12 B F24, C21 H39 N2 Pd'
_chemical_formula_sum 'C53 H51 B F24 N2 Pd'
_chemical_formula_weight 1289.17
_chemical_name_systematic
;
?
;
_space_group_IT_number 14
_symmetry_cell_setting monoclinic
_symmetry_space_group_name_Hall '-P 2ybc'
_symmetry_space_group_name_H-M 'P 1 21/c 1'
_atom_sites_solution_hydrogens geom
_atom_sites_solution_primary direct
_atom_sites_solution_secondary difmap
_audit_creation_method SHELXL-97
_cell_angle_alpha 90.00
_cell_angle_beta 109.9810(10)
_cell_angle_gamma 90.00
_cell_formula_units_Z 4
_cell_length_a 12.9847(3)
_cell_length_b 31.1704(6)
_cell_length_c 17.3760(5)
_cell_measurement_reflns_used 9363
_cell_measurement_temperature 100(2)
_cell_measurement_theta_max 70.75
_cell_measurement_theta_min 2.84
_cell_volume 6609.4(3)
_computing_cell_refinement 'Bruker SAINT'
_computing_data_collection 'Bruker APEX2'
_computing_data_reduction 'Bruker SAINT'
_computing_molecular_graphics 'Bruker SHELXTL'
_computing_publication_material 'Bruker SHELXTL'
_computing_structure_refinement 'SHELXL-97 (Sheldrick, 2008)'
_computing_structure_solution 'SHELXS-97 (Sheldrick, 2008)'
_diffrn_ambient_temperature 100(2)
_diffrn_measured_fraction_theta_full 0.948
_diffrn_measured_fraction_theta_max 0.948
_diffrn_measurement_device_type 'Bruker APEX-II CCD'
_diffrn_measurement_method '\f and \w scans'
_diffrn_radiation_monochromator graphite
_diffrn_radiation_source 'fine-focus sealed tube'
_diffrn_radiation_type CuK\a
_diffrn_radiation_wavelength 1.54178
_diffrn_reflns_av_R_equivalents 0.0391
_diffrn_reflns_av_sigmaI/netI 0.0239
_diffrn_reflns_limit_h_max 15
_diffrn_reflns_limit_h_min -15
_diffrn_reflns_limit_k_max 37
_diffrn_reflns_limit_k_min -37
_diffrn_reflns_limit_l_max 17
_diffrn_reflns_limit_l_min -19
_diffrn_reflns_number 81207
_diffrn_reflns_theta_full 71.67
_diffrn_reflns_theta_max 71.67
_diffrn_reflns_theta_min 2.84
_diffrn_standards_number 0
_exptl_absorpt_coefficient_mu 3.167
_exptl_absorpt_correction_T_max 0.5048
_exptl_absorpt_correction_T_min 0.4500
_exptl_absorpt_correction_type multi-scan
_exptl_absorpt_process_details '(Blessing, 1995)'
_exptl_crystal_colour yellow
_exptl_crystal_density_diffrn 1.296
_exptl_crystal_density_method 'not measured'
_exptl_crystal_description block
_exptl_crystal_F_000 2600
_exptl_crystal_size_max 0.30
_exptl_crystal_size_mid 0.30
_exptl_crystal_size_min 0.25
_platon_squeeze_details
;
;
_refine_diff_density_max 1.540
_refine_diff_density_min -1.153
_refine_diff_density_rms 0.106
_refine_ls_extinction_method none
_refine_ls_goodness_of_fit_ref 1.057
_refine_ls_hydrogen_treatment mixed
_refine_ls_matrix_type full
_refine_ls_number_parameters 751
_refine_ls_number_reflns 12241
_refine_ls_number_restraints 0
_refine_ls_restrained_S_all 1.057
_refine_ls_R_factor_all 0.0679
_refine_ls_R_factor_gt 0.0634
_refine_ls_shift/su_max 0.008
_refine_ls_shift/su_mean 0.000
_refine_ls_structure_factor_coef Fsqd
_refine_ls_weighting_details 'calc w=1/[\s^2^(Fo^2^)+(0.0898P)^2^+16.8136P] where P=(Fo^2^+2Fc^2^)/3'
_refine_ls_weighting_scheme calc
_refine_ls_wR_factor_gt 0.1639
_refine_ls_wR_factor_ref 0.1670
_reflns_number_gt 11021
_reflns_number_total 12241
_reflns_threshold_expression >2sigma(I)
_cod_data_source_file b916457j.txt
_cod_data_source_block c09205
_cod_depositor_comments
;
The following automatic conversions were performed:
'_symmetry_cell_setting' value 'Monoclinic' changed to 'monoclinic'
according to '/home/saulius/struct/CIF-dictionaries/cif_core.dic'
dictionary named 'cif_core.dic' version 2.4.1 from 2010-06-29.

Automatic conversion script
Id: cif_fix_enum 1527 2010-12-29 10:47:43Z saulius 
;
_cod_original_sg_symbol_H-M 'P2(1)/c '
_cod_database_code 7104969

loop_
_symmetry_equiv_pos_as_xyz
'x, y, z'
'-x, y+1/2, -z+1/2'
'-x, -y, -z'
'x, -y-1/2, z-1/2'

loop_
_atom_site_label
_atom_site_type_symbol
_atom_site_fract_x
_atom_site_fract_y
_atom_site_fract_z
_atom_site_U_iso_or_equiv
_atom_site_adp_type
_atom_site_occupancy
_atom_site_symmetry_multiplicity
_atom_site_calc_flag
_atom_site_refinement_flags
_atom_site_disorder_assembly
_atom_site_disorder_group
C1 C 0.7946(4) 0.35404(19) 0.2382(3) 0.0508(13) Uani 1 1 d . . .
H1A H 0.7739 0.3636 0.2846 0.076 Uiso 1 1 calc R . .
H1B H 0.7602 0.3263 0.2186 0.076 Uiso 1 1 calc R . .
H1C H 0.7698 0.3752 0.1939 0.076 Uiso 1 1 calc R . .
C2 C 0.9478(4) 0.31412(16) 0.3237(3) 0.0457(11) Uani 1 1 d . . .
H2A H 0.9238 0.3202 0.3703 0.069 Uiso 1 1 calc R . .
H2B H 1.0278 0.3113 0.3430 0.069 Uiso 1 1 calc R . .
H2C H 0.9143 0.2873 0.2974 0.069 Uiso 1 1 calc R . .
C3 C 0.9666(4) 0.39046(15) 0.3019(3) 0.0432(11) Uani 1 1 d . . .
H3A H 0.9200 0.4148 0.2733 0.052 Uiso 1 1 calc R . .
H3B H 0.9708 0.3912 0.3598 0.052 Uiso 1 1 calc R . .
C4 C 1.0757(4) 0.39608(17) 0.2984(3) 0.0528(13) Uani 1 1 d . . .
H4A H 1.1249 0.3739 0.3328 0.063 Uiso 1 1 calc R . .
H4B H 1.1042 0.4246 0.3210 0.063 Uiso 1 1 calc R . .
C5 C 1.0202(6) 0.42976(17) 0.1632(4) 0.0670(17) Uani 1 1 d . . .
H5A H 1.0536 0.4561 0.1915 0.101 Uiso 1 1 calc R . .
H5B H 0.9425 0.4290 0.1575 0.101 Uiso 1 1 calc R . .
H5C H 1.0271 0.4290 0.1088 0.101 Uiso 1 1 calc R . .
C6 C 1.1897(4) 0.39215(18) 0.2182(4) 0.0644(16) Uani 1 1 d . . .
H6A H 1.1961 0.3880 0.1641 0.097 Uiso 1 1 calc R . .
H6B H 1.2270 0.3686 0.2545 0.097 Uiso 1 1 calc R . .
H6C H 1.2237 0.4195 0.2412 0.097 Uiso 1 1 calc R . .
C7 C 0.7960(4) 0.35617(15) -0.0444(3) 0.0433(10) Uani 1 1 d . . .
H7A H 0.7975 0.3397 -0.0921 0.065 Uiso 1 1 calc R . .
H7B H 0.8670 0.3702 -0.0185 0.065 Uiso 1 1 calc R . .
H7C H 0.7383 0.3780 -0.0620 0.065 Uiso 1 1 calc R . .
C8 C 0.7729(3) 0.32611(14) 0.0165(3) 0.0328(9) Uani 1 1 d . . .
C9 C 0.8629(3) 0.29016(12) 0.0555(2) 0.0285(8) Uani 1 1 d . . .
C10 C 0.7934(3) 0.24852(13) 0.0364(3) 0.0322(8) Uani 1 1 d . . .
H10 H 0.8367 0.2215 0.0408 0.039 Uiso 1 1 calc R . .
C11 C 0.7145(3) 0.24839(14) 0.0860(3) 0.0340(9) Uani 1 1 d . . .
H11A H 0.7534 0.2566 0.1437 0.041 Uiso 1 1 calc R . .
H11B H 0.6811 0.2197 0.0846 0.041 Uiso 1 1 calc R . .
C12 C 0.6262(3) 0.28229(15) 0.0419(3) 0.0408(10) Uani 1 1 d . . .
H12A H 0.5531 0.2689 0.0174 0.049 Uiso 1 1 calc R . .
H12B H 0.6219 0.3053 0.0800 0.049 Uiso 1 1 calc R . .
C13 C 0.6682(3) 0.29943(14) -0.0237(3) 0.0367(9) Uani 1 1 d . . .
H13 H 0.6113 0.3144 -0.0697 0.044 Uiso 1 1 calc R . .
C14 C 0.7148(4) 0.25875(15) -0.0500(3) 0.0394(10) Uani 1 1 d . . .
H14A H 0.6587 0.2362 -0.0721 0.047 Uiso 1 1 calc R . .
H14B H 0.7534 0.2648 -0.0891 0.047 Uiso 1 1 calc R . .
C15 C 0.9621(3) 0.29009(13) 0.0258(3) 0.0302(8) Uani 1 1 d . . .
C16 C 1.0465(3) 0.32388(13) 0.0760(2) 0.0305(8) Uani 1 1 d . . .
C17 C 1.1538(3) 0.29929(13) 0.1095(3) 0.0355(9) Uani 1 1 d . . .
H17 H 1.2111 0.3132 0.1568 0.043 Uiso 1 1 calc R . .
C18 C 1.1900(4) 0.28877(16) 0.0352(3) 0.0436(11) Uani 1 1 d . . .
H18A H 1.1835 0.3142 -0.0002 0.052 Uiso 1 1 calc R . .
H18B H 1.2665 0.2782 0.0533 0.052 Uiso 1 1 calc R . .
C19 C 1.1089(4) 0.25346(17) -0.0093(3) 0.0449(11) Uani 1 1 d . . .
H19A H 1.0668 0.2621 -0.0662 0.054 Uiso 1 1 calc R . .
H19B H 1.1478 0.2263 -0.0104 0.054 Uiso 1 1 calc R . .
C20 C 1.0335(3) 0.24868(13) 0.0415(3) 0.0342(9) Uani 1 1 d . . .
H20 H 0.9914 0.2212 0.0328 0.041 Uiso 1 1 calc R . .
C21 C 1.1147(3) 0.25519(14) 0.1278(3) 0.0362(9) Uani 1 1 d . . .
H21A H 1.1739 0.2335 0.1433 0.043 Uiso 1 1 calc R . .
H21B H 1.0788 0.2565 0.1697 0.043 Uiso 1 1 calc R . .
C22 C 0.4135(3) 0.10987(11) 0.4159(2) 0.0257(8) Uani 1 1 d . . .
C23 C 0.4057(3) 0.12421(12) 0.4897(2) 0.0270(8) Uani 1 1 d . . .
H23 H 0.3492 0.1439 0.4882 0.032 Uiso 1 1 calc R . .
C24 C 0.4781(3) 0.11067(12) 0.5660(2) 0.0288(8) Uani 1 1 d . . .
C25 C 0.4620(3) 0.12480(15) 0.6434(3) 0.0380(10) Uani 1 1 d . . .
C26 C 0.5613(3) 0.08228(12) 0.5695(2) 0.0290(8) Uani 1 1 d . . .
H26 H 0.6098 0.0723 0.6207 0.035 Uiso 1 1 calc R . .
C27 C 0.5727(3) 0.06889(12) 0.4978(2) 0.0291(8) Uani 1 1 d . . .
C28 C 0.6633(4) 0.03756(15) 0.5033(3) 0.0402(10) Uani 1 1 d . . .
C29 C 0.5003(3) 0.08224(12) 0.4215(3) 0.0283(8) Uani 1 1 d . . .
H29 H 0.5103 0.0723 0.3729 0.034 Uiso 1 1 calc R . .
C30 C 0.3106(3) 0.09575(11) 0.2512(2) 0.0261(8) Uani 1 1 d . . .
C31 C 0.3107(4) 0.05106(13) 0.2591(3) 0.0369(9) Uani 1 1 d . . .
H31 H 0.3253 0.0389 0.3119 0.044 Uiso 1 1 calc R . .
C32 C 0.2902(4) 0.02400(14) 0.1919(3) 0.0448(11) Uani 1 1 d . . .
C33 C 0.2915(7) -0.02390(18) 0.2061(3) 0.072(2) Uani 1 1 d . . .
C34 C 0.2699(4) 0.04016(14) 0.1141(3) 0.0428(11) Uani 1 1 d . . .
H34 H 0.2590 0.0216 0.0686 0.051 Uiso 1 1 calc R . .
C35 C 0.2661(4) 0.08393(14) 0.1048(3) 0.0436(11) Uani 1 1 d . . .
C36 C 0.2418(7) 0.10238(18) 0.0206(3) 0.075(2) Uani 1 1 d . . .
C37 C 0.2849(3) 0.11079(12) 0.1714(3) 0.0330(9) Uani 1 1 d . . .
H37 H 0.2801 0.1409 0.1623 0.040 Uiso 1 1 calc R . .
C38 C 0.3601(3) 0.17565(12) 0.3157(2) 0.0246(7) Uani 1 1 d . . .
C39 C 0.4356(3) 0.18345(12) 0.2760(2) 0.0251(7) Uani 1 1 d . . .
H39 H 0.4630 0.1598 0.2544 0.030 Uiso 1 1 calc R . .
C40 C 0.4718(3) 0.22419(12) 0.2669(2) 0.0260(7) Uani 1 1 d . . .
C41 C 0.5473(3) 0.22990(14) 0.2189(3) 0.0342(9) Uani 1 1 d . . .
C42 C 0.4370(3) 0.25971(12) 0.2997(2) 0.0261(8) Uani 1 1 d . . .
H42 H 0.4605 0.2878 0.2928 0.031 Uiso 1 1 calc R . .
C43 C 0.3671(3) 0.25253(11) 0.3428(2) 0.0253(7) Uani 1 1 d . . .
C44 C 0.3302(3) 0.28941(12) 0.3823(3) 0.0322(9) Uani 1 1 d . . .
C45 C 0.3289(3) 0.21177(11) 0.3505(2) 0.0239(7) Uani 1 1 d . . .
H45 H 0.2801 0.2082 0.3802 0.029 Uiso 1 1 calc R . .
C46 C 0.1996(3) 0.12512(11) 0.3378(2) 0.0250(7) Uani 1 1 d . . .
C47 C 0.1132(3) 0.15254(12) 0.2940(2) 0.0274(8) Uani 1 1 d . . .
H47 H 0.1273 0.1750 0.2621 0.033 Uiso 1 1 calc R . .
C48 C 0.0081(3) 0.14753(13) 0.2963(2) 0.0298(8) Uani 1 1 d . . .
C49 C -0.0815(3) 0.17751(14) 0.2495(3) 0.0341(9) Uani 1 1 d . . .
C50 C -0.0164(3) 0.11458(12) 0.3418(3) 0.0326(9) Uani 1 1 d . . .
H50 H -0.0883 0.1112 0.3433 0.039 Uiso 1 1 calc R . .
C51 C 0.0666(3) 0.08708(12) 0.3843(3) 0.0333(9) Uani 1 1 d . . .
C52 C 0.0462(5) 0.05032(15) 0.4324(4) 0.0562(15) Uani 1 1 d . . .
C53 C 0.1722(3) 0.09254(12) 0.3822(2) 0.0277(8) Uani 1 1 d . . .
H53 H 0.2279 0.0732 0.4124 0.033 Uiso 1 1 calc R . .
B1 B 0.3223(3) 0.12700(13) 0.3295(3) 0.0245(8) Uani 1 1 d . . .
N1 N 0.9140(3) 0.34964(11) 0.2641(2) 0.0332(7) Uani 1 1 d . . .
N2 N 1.0759(3) 0.39262(11) 0.2105(2) 0.0345(8) Uani 1 1 d . . .
F1 F 0.4100(3) 0.16212(12) 0.6355(2) 0.0810(13) Uani 1 1 d . . .
F2 F 0.4035(3) 0.09636(15) 0.6685(2) 0.0875(13) Uani 1 1 d . . .
F3 F 0.5544(2) 0.12929(10) 0.70492(16) 0.0517(7) Uani 1 1 d . . .
F4 F 0.6512(3) 0.00100(10) 0.5350(3) 0.0820(12) Uani 1 1 d . . .
F5 F 0.7612(3) 0.05270(12) 0.5531(3) 0.0760(11) Uani 1 1 d . . .
F6 F 0.6802(3) 0.03203(13) 0.4335(2) 0.0825(12) Uani 1 1 d . . .
F7 F 0.2434(3) -0.03464(10) 0.2599(2) 0.0764(11) Uani 1 1 d . . .
F8 F 0.2397(6) -0.04530(11) 0.1389(2) 0.143(3) Uani 1 1 d . . .
F9 F 0.3963(5) -0.03816(13) 0.2403(3) 0.1114(18) Uani 1 1 d . . .
F10 F 0.1570(7) 0.1257(3) -0.0017(3) 0.188(4) Uani 1 1 d . . .
F11 F 0.2436(8) 0.07555(15) -0.0338(3) 0.176(4) Uani 1 1 d . . .
F12 F 0.3138(10) 0.1304(2) 0.0173(4) 0.215(5) Uani 1 1 d . . .
F13 F 0.4952(3) 0.22850(13) 0.13952(18) 0.0682(10) Uani 1 1 d . . .
F14 F 0.6232(3) 0.19942(11) 0.2351(2) 0.0650(9) Uani 1 1 d . . .
F15 F 0.6027(3) 0.26657(10) 0.2355(2) 0.0571(8) Uani 1 1 d . . .
F16 F 0.3734(2) 0.32688(8) 0.3730(2) 0.0518(7) Uani 1 1 d . . .
F17 F 0.3513(3) 0.28315(9) 0.46221(17) 0.0530(7) Uani 1 1 d . . .
F18 F 0.2201(2) 0.29479(9) 0.3506(2) 0.0538(7) Uani 1 1 d . . .
F19 F -0.0534(3) 0.20507(16) 0.2047(3) 0.110(2) Uani 1 1 d . . .
F20 F -0.1704(3) 0.15786(12) 0.2033(3) 0.0957(16) Uani 1 1 d . . .
F21 F -0.1181(3) 0.20137(11) 0.2992(2) 0.0703(10) Uani 1 1 d . . .
F22 F -0.0502(3) 0.05248(10) 0.4425(3) 0.0717(11) Uani 1 1 d . . .
F23 F 0.1238(3) 0.04874(13) 0.5104(3) 0.0827(12) Uani 1 1 d . . .
F24 F 0.0571(4) 0.01359(9) 0.4027(3) 0.0850(13) Uani 1 1 d . . .
Pd1 Pd 0.98120(2) 0.337858(8) 0.163015(17) 0.02643(11) Uani 1 1 d . . .
H100 H 0.771(5) 0.3431(17) 0.060(4) 0.050(15) Uiso 1 1 d . . .
H101 H 0.889(5) 0.2909(18) 0.117(4) 0.055(16) Uiso 1 1 d . . .
H102 H 0.935(5) 0.296(2) -0.036(4) 0.067(18) Uiso 1 1 d . . .
H103 H 1.045(5) 0.352(2) 0.041(4) 0.067(18) Uiso 1 1 d . . .

loop_
_atom_site_aniso_label
_atom_site_aniso_U_11
_atom_site_aniso_U_22
_atom_site_aniso_U_33
_atom_site_aniso_U_23
_atom_site_aniso_U_13
_atom_site_aniso_U_12
C1 0.033(2) 0.067(3) 0.047(3) -0.017(2) 0.007(2) 0.011(2)
C2 0.055(3) 0.051(3) 0.035(2) 0.009(2) 0.020(2) 0.013(2)
C3 0.049(3) 0.043(2) 0.033(2) -0.0072(18) 0.007(2) 0.004(2)
C4 0.054(3) 0.048(3) 0.047(3) -0.011(2) 0.005(2) 0.004(2)
C5 0.079(4) 0.039(3) 0.063(4) 0.007(2) -0.001(3) -0.002(3)
C6 0.045(3) 0.045(3) 0.096(5) -0.019(3) 0.013(3) -0.010(2)
C7 0.044(3) 0.039(2) 0.044(3) 0.0087(19) 0.012(2) 0.0018(19)
C8 0.030(2) 0.035(2) 0.029(2) 0.0036(17) 0.0049(16) 0.0031(16)
C9 0.0223(18) 0.033(2) 0.027(2) 0.0025(15) 0.0041(15) -0.0024(14)
C10 0.0276(19) 0.035(2) 0.032(2) 0.0000(16) 0.0065(16) -0.0044(16)
C11 0.0262(19) 0.041(2) 0.033(2) 0.0028(17) 0.0073(16) -0.0010(16)
C12 0.023(2) 0.049(3) 0.045(3) 0.003(2) 0.0061(18) 0.0012(18)
C13 0.0234(19) 0.047(2) 0.031(2) 0.0051(17) -0.0022(16) 0.0013(17)
C14 0.033(2) 0.044(2) 0.034(2) -0.0017(18) 0.0025(18) -0.0070(18)
C15 0.0274(19) 0.035(2) 0.028(2) 0.0004(16) 0.0082(16) -0.0022(15)
C16 0.030(2) 0.031(2) 0.029(2) -0.0016(15) 0.0080(16) -0.0055(16)
C17 0.0252(19) 0.037(2) 0.043(2) -0.0068(18) 0.0096(17) -0.0032(16)
C18 0.034(2) 0.053(3) 0.050(3) -0.013(2) 0.022(2) -0.0103(19)
C19 0.036(2) 0.055(3) 0.048(3) -0.018(2) 0.020(2) -0.006(2)
C20 0.032(2) 0.033(2) 0.040(2) -0.0077(17) 0.0140(17) -0.0039(16)
C21 0.029(2) 0.039(2) 0.042(2) 0.0027(18) 0.0141(18) 0.0032(17)
C22 0.0260(18) 0.0171(16) 0.032(2) 0.0084(14) 0.0075(15) -0.0001(13)
C23 0.0255(18) 0.0237(18) 0.030(2) 0.0042(14) 0.0076(15) 0.0017(14)
C24 0.0250(18) 0.0278(19) 0.031(2) 0.0048(15) 0.0065(15) 0.0010(14)
C25 0.029(2) 0.050(3) 0.033(2) 0.0027(18) 0.0070(17) 0.0073(18)
C26 0.0221(18) 0.0294(19) 0.030(2) 0.0062(15) 0.0011(15) 0.0020(14)
C27 0.0260(18) 0.0262(18) 0.033(2) 0.0086(15) 0.0074(15) 0.0064(14)
C28 0.038(2) 0.042(2) 0.036(2) 0.0088(18) 0.0084(18) 0.0194(19)
C29 0.0267(18) 0.0252(18) 0.033(2) 0.0055(15) 0.0098(15) 0.0039(14)
C30 0.0232(17) 0.0229(18) 0.031(2) 0.0071(14) 0.0077(15) 0.0005(13)
C31 0.052(3) 0.025(2) 0.031(2) 0.0070(15) 0.0115(19) 0.0046(17)
C32 0.064(3) 0.029(2) 0.036(2) 0.0058(17) 0.010(2) 0.004(2)
C33 0.132(6) 0.041(3) 0.036(3) -0.007(2) 0.019(3) 0.010(3)
C34 0.060(3) 0.032(2) 0.031(2) -0.0020(17) 0.009(2) 0.002(2)
C35 0.055(3) 0.036(2) 0.032(2) 0.0080(18) 0.004(2) -0.007(2)
C36 0.128(6) 0.038(3) 0.037(3) 0.012(2) 0.001(3) -0.008(3)
C37 0.034(2) 0.0244(19) 0.035(2) 0.0084(15) 0.0051(17) -0.0012(15)
C38 0.0196(16) 0.0244(17) 0.0277(19) 0.0097(14) 0.0054(14) 0.0037(13)
C39 0.0229(17) 0.0250(18) 0.0267(19) 0.0021(14) 0.0075(14) 0.0036(13)
C40 0.0188(17) 0.0332(19) 0.0244(19) 0.0037(14) 0.0053(14) 0.0004(14)
C41 0.029(2) 0.039(2) 0.038(2) 0.0058(17) 0.0148(17) -0.0035(16)
C42 0.0230(17) 0.0270(18) 0.0242(19) 0.0089(14) 0.0027(14) -0.0006(14)
C43 0.0200(17) 0.0248(18) 0.0281(19) 0.0057(14) 0.0044(14) 0.0048(13)
C44 0.032(2) 0.0228(18) 0.043(2) 0.0024(16) 0.0139(17) 0.0045(15)
C45 0.0202(16) 0.0251(17) 0.0272(19) 0.0067(14) 0.0089(14) 0.0022(13)
C46 0.0250(18) 0.0217(17) 0.0279(19) 0.0017(14) 0.0086(14) 0.0003(13)
C47 0.0249(18) 0.0283(18) 0.028(2) 0.0066(15) 0.0079(15) -0.0016(14)
C48 0.0272(19) 0.0306(19) 0.029(2) -0.0002(15) 0.0063(15) -0.0003(15)
C49 0.0225(19) 0.044(2) 0.035(2) 0.0048(18) 0.0091(16) -0.0004(16)
C50 0.0283(19) 0.030(2) 0.046(2) -0.0027(17) 0.0208(17) -0.0026(15)
C51 0.038(2) 0.0223(18) 0.048(3) 0.0027(16) 0.0254(19) 0.0005(15)
C52 0.056(3) 0.029(2) 0.104(5) 0.015(3) 0.055(3) 0.005(2)
C53 0.0305(19) 0.0234(18) 0.031(2) 0.0065(14) 0.0133(16) 0.0043(14)
B1 0.0220(19) 0.0231(19) 0.029(2) 0.0091(16) 0.0088(16) 0.0032(15)
N1 0.0355(18) 0.0331(17) 0.0296(18) -0.0026(14) 0.0090(14) 0.0096(14)
N2 0.0349(18) 0.0257(16) 0.0373(19) -0.0032(13) 0.0052(15) -0.0018(13)
F1 0.097(3) 0.094(3) 0.0387(17) -0.0049(16) 0.0071(17) 0.066(2)
F2 0.094(3) 0.129(3) 0.058(2) -0.031(2) 0.051(2) -0.057(3)
F3 0.0396(14) 0.0702(19) 0.0354(14) -0.0088(13) -0.0001(11) 0.0093(13)
F4 0.089(3) 0.0394(17) 0.138(4) 0.0387(19) 0.065(3) 0.0336(17)
F5 0.0409(17) 0.076(2) 0.099(3) -0.001(2) 0.0073(17) 0.0237(16)
F6 0.090(3) 0.099(3) 0.064(2) 0.0174(19) 0.0335(19) 0.066(2)
F7 0.108(3) 0.0359(16) 0.065(2) 0.0145(14) 0.003(2) -0.0225(17)
F8 0.317(8) 0.0339(18) 0.048(2) -0.0081(15) 0.023(3) -0.014(3)
F9 0.190(5) 0.059(2) 0.111(3) 0.040(2) 0.084(4) 0.071(3)
F10 0.222(8) 0.260(9) 0.068(3) 0.095(5) 0.032(4) 0.130(7)
F11 0.410(12) 0.073(3) 0.043(2) 0.007(2) 0.073(4) 0.021(5)
F12 0.407(15) 0.158(6) 0.088(4) 0.039(4) 0.095(6) -0.110(8)
F13 0.0524(17) 0.125(3) 0.0336(16) 0.0009(17) 0.0224(13) -0.0203(18)
F14 0.0533(17) 0.0643(19) 0.099(3) 0.0233(18) 0.0545(18) 0.0169(15)
F15 0.0620(18) 0.0542(17) 0.070(2) -0.0075(14) 0.0420(16) -0.0278(14)
F16 0.0613(18) 0.0264(12) 0.079(2) -0.0039(12) 0.0388(16) -0.0043(12)
F17 0.077(2) 0.0442(15) 0.0405(16) -0.0006(11) 0.0230(14) 0.0163(14)
F18 0.0344(14) 0.0439(15) 0.082(2) -0.0078(14) 0.0181(13) 0.0107(11)
F19 0.0462(18) 0.149(4) 0.151(4) 0.120(3) 0.053(2) 0.053(2)
F20 0.058(2) 0.065(2) 0.110(3) -0.013(2) -0.040(2) 0.0074(17)
F21 0.077(2) 0.073(2) 0.0552(19) 0.0108(16) 0.0162(16) 0.0451(18)
F22 0.0596(19) 0.0546(18) 0.126(3) 0.0407(19) 0.064(2) 0.0124(14)
F23 0.077(2) 0.093(3) 0.088(3) 0.059(2) 0.040(2) 0.011(2)
F24 0.114(3) 0.0256(15) 0.152(4) 0.0102(18) 0.092(3) -0.0001(16)
Pd1 0.02522(16) 0.02538(16) 0.02586(17) -0.00032(10) 0.00508(11) 0.00077(10)

loop_
_atom_type_symbol
_atom_type_description
_atom_type_scat_dispersion_real
_atom_type_scat_dispersion_imag
_atom_type_scat_source
C C 0.0181 0.0091 'International Tables Vol C Tables 4.2.6.8 and 6.1.1.4'
H H 0.0000 0.0000 'International Tables Vol C Tables 4.2.6.8 and 6.1.1.4'
B B 0.0090 0.0039 'International Tables Vol C Tables 4.2.6.8 and 6.1.1.4'
N N 0.0311 0.0180 'International Tables Vol C Tables 4.2.6.8 and 6.1.1.4'
F F 0.0727 0.0534 'International Tables Vol C Tables 4.2.6.8 and 6.1.1.4'
Pd Pd 0.1215 3.9337 'International Tables Vol C Tables 4.2.6.8 and 6.1.1.4'

loop_
_geom_angle_atom_site_label_1
_geom_angle_atom_site_label_2
_geom_angle_atom_site_label_3
_geom_angle
_geom_angle_site_symmetry_1
_geom_angle_site_symmetry_3
_geom_angle_publ_flag
N1 C1 H1A 109.5 . . ?
N1 C1 H1B 109.5 . . ?
H1A C1 H1B 109.5 . . ?
N1 C1 H1C 109.5 . . ?
H1A C1 H1C 109.5 . . ?
H1B C1 H1C 109.5 . . ?
N1 C2 H2A 109.5 . . ?
N1 C2 H2B 109.5 . . ?
H2A C2 H2B 109.5 . . ?
N1 C2 H2C 109.5 . . ?
H2A C2 H2C 109.5 . . ?
H2B C2 H2C 109.5 . . ?
C4 C3 N1 113.1(4) . . ?
C4 C3 H3A 108.9 . . ?
N1 C3 H3A 108.9 . . ?
C4 C3 H3B 108.9 . . ?
N1 C3 H3B 108.9 . . ?
H3A C3 H3B 107.8 . . ?
C3 C4 N2 111.6(4) . . ?
C3 C4 H4A 109.3 . . ?
N2 C4 H4A 109.3 . . ?
C3 C4 H4B 109.3 . . ?
N2 C4 H4B 109.3 . . ?
H4A C4 H4B 108.0 . . ?
N2 C5 H5A 109.5 . . ?
N2 C5 H5B 109.5 . . ?
H5A C5 H5B 109.5 . . ?
N2 C5 H5C 109.5 . . ?
H5A C5 H5C 109.5 . . ?
H5B C5 H5C 109.5 . . ?
N2 C6 H6A 109.5 . . ?
N2 C6 H6B 109.5 . . ?
H6A C6 H6B 109.5 . . ?
N2 C6 H6C 109.5 . . ?
H6A C6 H6C 109.5 . . ?
H6B C6 H6C 109.5 . . ?
C8 C7 H7A 109.5 . . ?
C8 C7 H7B 109.5 . . ?
H7A C7 H7B 109.5 . . ?
C8 C7 H7C 109.5 . . ?
H7A C7 H7C 109.5 . . ?
H7B C7 H7C 109.5 . . ?
C7 C8 C13 111.7(4) . . ?
C7 C8 C9 116.1(4) . . ?
C13 C8 C9 102.6(3) . . ?
C7 C8 H100 107(3) . . ?
C13 C8 H100 114(3) . . ?
C9 C8 H100 106(3) . . ?
C15 C9 C10 114.7(3) . . ?
C15 C9 C8 115.7(3) . . ?
C10 C9 C8 102.1(3) . . ?
C15 C9 Pd1 83.1(2) . . ?
C10 C9 Pd1 146.3(3) . . ?
C8 C9 Pd1 94.3(2) . . ?
C15 C9 H101 110(3) . . ?
C10 C9 H101 102(3) . . ?
C8 C9 H101 112(3) . . ?
Pd1 C9 H101 44(3) . . ?
C14 C10 C11 101.5(3) . . ?
C14 C10 C9 100.3(3) . . ?
C11 C10 C9 109.3(3) . . ?
C14 C10 H10 114.7 . . ?
C11 C10 H10 114.7 . . ?
C9 C10 H10 114.7 . . ?
C10 C11 C12 104.0(3) . . ?
C10 C11 H11A 111.0 . . ?
C12 C11 H11A 111.0 . . ?
C10 C11 H11B 111.0 . . ?
C12 C11 H11B 111.0 . . ?
H11A C11 H11B 109.0 . . ?
C13 C12 C11 102.4(3) . . ?
C13 C12 H12A 111.3 . . ?
C11 C12 H12A 111.3 . . ?
C13 C12 H12B 111.3 . . ?
C11 C12 H12B 111.3 . . ?
H12A C12 H12B 109.2 . . ?
C12 C13 C14 102.2(4) . . ?
C12 C13 C8 109.7(3) . . ?
C14 C13 C8 101.8(3) . . ?
C12 C13 H13 114.0 . . ?
C14 C13 H13 114.0 . . ?
C8 C13 H13 114.0 . . ?
C10 C14 C13 94.5(3) . . ?
C10 C14 H14A 112.8 . . ?
C13 C14 H14A 112.8 . . ?
C10 C14 H14B 112.8 . . ?
C13 C14 H14B 112.8 . . ?
H14A C14 H14B 110.3 . . ?
C9 C15 C16 108.7(3) . . ?
C9 C15 C20 117.2(3) . . ?
C16 C15 C20 101.5(3) . . ?
C9 C15 H102 109(3) . . ?
C16 C15 H102 113(3) . . ?
C20 C15 H102 108(3) . . ?
C17 C16 C15 104.5(3) . . ?
C17 C16 Pd1 112.7(3) . . ?
C15 C16 Pd1 99.8(3) . . ?
C17 C16 H103 118(3) . . ?
C15 C16 H103 112(3) . . ?
Pd1 C16 H103 109(4) . . ?
C16 C17 C21 101.9(3) . . ?
C16 C17 C18 106.6(4) . . ?
C21 C17 C18 101.5(3) . . ?
C16 C17 H17 115.0 . . ?
C21 C17 H17 115.0 . . ?
C18 C17 H17 115.0 . . ?
C19 C18 C17 102.7(3) . . ?
C19 C18 H18A 111.2 . . ?
C17 C18 H18A 111.2 . . ?
C19 C18 H18B 111.2 . . ?
C17 C18 H18B 111.2 . . ?
H18A C18 H18B 109.1 . . ?
C20 C19 C18 104.0(4) . . ?
C20 C19 H19A 110.9 . . ?
C18 C19 H19A 110.9 . . ?
C20 C19 H19B 110.9 . . ?
C18 C19 H19B 110.9 . . ?
H19A C19 H19B 109.0 . . ?
C21 C20 C19 101.0(3) . . ?
C21 C20 C15 103.4(3) . . ?
C19 C20 C15 106.1(4) . . ?
C21 C20 H20 114.9 . . ?
C19 C20 H20 114.9 . . ?
C15 C20 H20 114.9 . . ?
C20 C21 C17 94.7(3) . . ?
C20 C21 H21A 112.8 . . ?
C17 C21 H21A 112.8 . . ?
C20 C21 H21B 112.8 . . ?
C17 C21 H21B 112.8 . . ?
H21A C21 H21B 110.3 . . ?
C23 C22 C29 116.4(3) . . ?
C23 C22 B1 118.5(3) . . ?
C29 C22 B1 125.1(4) . . ?
C22 C23 C24 122.5(3) . . ?
C22 C23 H23 118.8 . . ?
C24 C23 H23 118.8 . . ?
C26 C24 C23 119.7(4) . . ?
C26 C24 C25 119.7(4) . . ?
C23 C24 C25 120.5(3) . . ?
F3 C25 F1 106.4(4) . . ?
F3 C25 F2 105.6(4) . . ?
F1 C25 F2 106.8(4) . . ?
F3 C25 C24 113.2(3) . . ?
F1 C25 C24 112.7(4) . . ?
F2 C25 C24 111.6(4) . . ?
C27 C26 C24 118.8(3) . . ?
C27 C26 H26 120.6 . . ?
C24 C26 H26 120.6 . . ?
C26 C27 C29 121.6(3) . . ?
C26 C27 C28 117.7(3) . . ?
C29 C27 C28 120.7(4) . . ?
F4 C28 F6 111.0(4) . . ?
F4 C28 F5 104.9(4) . . ?
F6 C28 F5 102.6(4) . . ?
F4 C28 C27 113.0(4) . . ?
F6 C28 C27 113.5(3) . . ?
F5 C28 C27 110.9(4) . . ?
C22 C29 C27 121.0(4) . . ?
C22 C29 H29 119.5 . . ?
C27 C29 H29 119.5 . . ?
C37 C30 C31 115.1(4) . . ?
C37 C30 B1 123.4(3) . . ?
C31 C30 B1 120.9(3) . . ?
C32 C31 C30 121.9(4) . . ?
C32 C31 H31 119.1 . . ?
C30 C31 H31 119.1 . . ?
C34 C32 C31 121.2(4) . . ?
C34 C32 C33 120.5(4) . . ?
C31 C32 C33 118.3(4) . . ?
F8 C33 F7 106.0(7) . . ?
F8 C33 F9 110.8(6) . . ?
F7 C33 F9 104.5(5) . . ?
F8 C33 C32 112.5(5) . . ?
F7 C33 C32 112.3(5) . . ?
F9 C33 C32 110.4(6) . . ?
C35 C34 C32 117.7(4) . . ?
C35 C34 H34 121.2 . . ?
C32 C34 H34 121.2 . . ?
C34 C35 C37 121.1(4) . . ?
C34 C35 C36 118.8(4) . . ?
C37 C35 C36 120.1(4) . . ?
F10 C36 F11 112.8(7) . . ?
F10 C36 F12 99.5(7) . . ?
F11 C36 F12 102.4(8) . . ?
F10 C36 C35 112.9(7) . . ?
F11 C36 C35 115.0(5) . . ?
F12 C36 C35 112.7(6) . . ?
C35 C37 C30 123.0(4) . . ?
C35 C37 H37 118.5 . . ?
C30 C37 H37 118.5 . . ?
C39 C38 C45 115.3(3) . . ?
C39 C38 B1 121.9(3) . . ?
C45 C38 B1 122.4(3) . . ?
C40 C39 C38 122.6(3) . . ?
C40 C39 H39 118.7 . . ?
C38 C39 H39 118.7 . . ?
C39 C40 C42 121.0(3) . . ?
C39 C40 C41 119.0(4) . . ?
C42 C40 C41 120.0(3) . . ?
F13 C41 F15 107.6(4) . . ?
F13 C41 F14 106.1(4) . . ?
F15 C41 F14 105.1(3) . . ?
F13 C41 C40 112.4(3) . . ?
F15 C41 C40 113.0(4) . . ?
F14 C41 C40 112.1(3) . . ?
C43 C42 C40 117.4(3) . . ?
C43 C42 H42 121.3 . . ?
C40 C42 H42 121.3 . . ?
C42 C43 C45 121.7(3) . . ?
C42 C43 C44 119.8(3) . . ?
C45 C43 C44 118.5(3) . . ?
F16 C44 F17 108.1(4) . . ?
F16 C44 F18 105.8(3) . . ?
F17 C44 F18 104.6(3) . . ?
F16 C44 C43 113.8(3) . . ?
F17 C44 C43 112.4(3) . . ?
F18 C44 C43 111.5(3) . . ?
C43 C45 C38 121.9(3) . . ?
C43 C45 H45 119.1 . . ?
C38 C45 H45 119.1 . . ?
C53 C46 C47 115.8(3) . . ?
C53 C46 B1 120.8(3) . . ?
C47 C46 B1 123.1(3) . . ?
C48 C47 C46 121.7(3) . . ?
C48 C47 H47 119.1 . . ?
C46 C47 H47 119.1 . . ?
C47 C48 C50 121.0(4) . . ?
C47 C48 C49 120.3(4) . . ?
C50 C48 C49 118.7(4) . . ?
F19 C49 F20 108.3(5) . . ?
F19 C49 F21 104.7(4) . . ?
F20 C49 F21 102.8(4) . . ?
F19 C49 C48 114.5(3) . . ?
F20 C49 C48 113.6(4) . . ?
F21 C49 C48 112.1(3) . . ?
C51 C50 C48 118.3(4) . . ?
C51 C50 H50 120.9 . . ?
C48 C50 H50 120.9 . . ?
C50 C51 C53 120.4(4) . . ?
C50 C51 C52 121.5(4) . . ?
C53 C51 C52 118.1(4) . . ?
F24 C52 F22 109.7(4) . . ?
F24 C52 F23 102.6(5) . . ?
F22 C52 F23 106.0(5) . . ?
F24 C52 C51 113.3(5) . . ?
F22 C52 C51 113.0(4) . . ?
F23 C52 C51 111.5(4) . . ?
C46 C53 C51 122.9(3) . . ?
C46 C53 H53 118.6 . . ?
C51 C53 H53 118.6 . . ?
C38 B1 C30 112.1(3) . . ?
C38 B1 C46 113.1(3) . . ?
C30 B1 C46 103.5(3) . . ?
C38 B1 C22 106.0(3) . . ?
C30 B1 C22 113.4(3) . . ?
C46 B1 C22 108.9(3) . . ?
C1 N1 C2 108.4(4) . . ?
C1 N1 C3 109.5(3) . . ?
C2 N1 C3 110.6(4) . . ?
C1 N1 Pd1 115.3(3) . . ?
C2 N1 Pd1 108.9(3) . . ?
C3 N1 Pd1 104.1(3) . . ?
C6 N2 C5 110.9(5) . . ?
C6 N2 C4 105.1(4) . . ?
C5 N2 C4 109.6(4) . . ?
C6 N2 Pd1 118.2(3) . . ?
C5 N2 Pd1 108.2(3) . . ?
C4 N2 Pd1 104.4(3) . . ?
C16 Pd1 N2 97.48(15) . . ?
C16 Pd1 N1 176.32(14) . . ?
N2 Pd1 N1 83.78(14) . . ?
C16 Pd1 C9 67.38(14) . . ?
N2 Pd1 C9 156.30(14) . . ?
N1 Pd1 C9 112.52(13) . . ?
C16 Pd1 H101 83.1(17) . . ?
N2 Pd1 H101 176.4(17) . . ?
N1 Pd1 H101 95.9(18) . . ?
C9 Pd1 H101 21.6(18) . . ?

loop_
_geom_bond_atom_site_label_1
_geom_bond_atom_site_label_2
_geom_bond_distance
_geom_bond_site_symmetry_2
_geom_bond_publ_flag
C1 N1 1.466(6) . ?
C1 H1A 0.9800 . ?
C1 H1B 0.9800 . ?
C1 H1C 0.9800 . ?
C2 N1 1.476(6) . ?
C2 H2A 0.9800 . ?
C2 H2B 0.9800 . ?
C2 H2C 0.9800 . ?
C3 C4 1.449(7) . ?
C3 N1 1.486(6) . ?
C3 H3A 0.9900 . ?
C3 H3B 0.9900 . ?
C4 N2 1.533(7) . ?
C4 H4A 0.9900 . ?
C4 H4B 0.9900 . ?
C5 N2 1.460(6) . ?
C5 H5A 0.9800 . ?
C5 H5B 0.9800 . ?
C5 H5C 0.9800 . ?
C6 N2 1.438(6) . ?
C6 H6A 0.9800 . ?
C6 H6B 0.9800 . ?
C6 H6C 0.9800 . ?
C7 C8 1.519(6) . ?
C7 H7A 0.9800 . ?
C7 H7B 0.9800 . ?
C7 H7C 0.9800 . ?
C8 C13 1.542(6) . ?
C8 C9 1.594(5) . ?
C8 H100 0.93(6) . ?
C9 C15 1.543(5) . ?
C9 C10 1.550(5) . ?
C9 Pd1 2.469(4) . ?
C9 H101 1.00(6) . ?
C10 C14 1.534(6) . ?
C10 C11 1.547(6) . ?
C10 H10 1.0000 . ?
C11 C12 1.555(6) . ?
C11 H11A 0.9900 . ?
C11 H11B 0.9900 . ?
C12 C13 1.520(6) . ?
C12 H12A 0.9900 . ?
C12 H12B 0.9900 . ?
C13 C14 1.540(6) . ?
C13 H13 1.0000 . ?
C14 H14A 0.9900 . ?
C14 H14B 0.9900 . ?
C15 C16 1.555(5) . ?
C15 C20 1.558(6) . ?
C15 H102 1.03(6) . ?
C16 C17 1.521(6) . ?
C16 Pd1 2.018(4) . ?
C16 H103 1.05(7) . ?
C17 C21 1.536(6) . ?
C17 C18 1.552(6) . ?
C17 H17 1.0000 . ?
C18 C19 1.537(6) . ?
C18 H18A 0.9900 . ?
C18 H18B 0.9900 . ?
C19 C20 1.533(6) . ?
C19 H19A 0.9900 . ?
C19 H19B 0.9900 . ?
C20 C21 1.524(6) . ?
C20 H20 1.0000 . ?
C21 H21A 0.9900 . ?
C21 H21B 0.9900 . ?
C22 C23 1.394(6) . ?
C22 C29 1.395(5) . ?
C22 B1 1.651(5) . ?
C23 C24 1.402(5) . ?
C23 H23 0.9500 . ?
C24 C26 1.383(5) . ?
C24 C25 1.496(6) . ?
C25 F3 1.313(5) . ?
C25 F1 1.329(5) . ?
C25 F2 1.335(6) . ?
C26 C27 1.369(6) . ?
C26 H26 0.9500 . ?
C27 C29 1.401(5) . ?
C27 C28 1.506(5) . ?
C28 F4 1.299(6) . ?
C28 F6 1.316(6) . ?
C28 F5 1.355(6) . ?
C29 H29 0.9500 . ?
C30 C37 1.393(6) . ?
C30 C31 1.400(5) . ?
C30 B1 1.638(6) . ?
C31 C32 1.390(6) . ?
C31 H31 0.9500 . ?
C32 C34 1.382(6) . ?
C32 C33 1.512(7) . ?
C33 F8 1.313(7) . ?
C33 F7 1.333(8) . ?
C33 F9 1.360(9) . ?
C34 C35 1.373(6) . ?
C34 H34 0.9500 . ?
C35 C37 1.380(6) . ?
C35 C36 1.503(7) . ?
C36 F10 1.263(10) . ?
C36 F11 1.268(8) . ?
C36 F12 1.296(10) . ?
C37 H37 0.9500 . ?
C38 C39 1.399(5) . ?
C38 C45 1.402(5) . ?
C38 B1 1.637(5) . ?
C39 C40 1.382(5) . ?
C39 H39 0.9500 . ?
C40 C42 1.389(5) . ?
C40 C41 1.500(5) . ?
C41 F13 1.313(5) . ?
C41 F15 1.329(5) . ?
C41 F14 1.329(5) . ?
C42 C43 1.377(5) . ?
C42 H42 0.9500 . ?
C43 C45 1.387(5) . ?
C43 C44 1.499(5) . ?
C44 F16 1.330(5) . ?
C44 F17 1.335(5) . ?
C44 F18 1.356(5) . ?
C45 H45 0.9500 . ?
C46 C53 1.393(5) . ?
C46 C47 1.409(5) . ?
C46 B1 1.649(5) . ?
C47 C48 1.387(5) . ?
C47 H47 0.9500 . ?
C48 C50 1.397(6) . ?
C48 C49 1.498(6) . ?
C49 F19 1.293(5) . ?
C49 F20 1.311(5) . ?
C49 F21 1.344(5) . ?
C50 C51 1.377(6) . ?
C50 H50 0.9500 . ?
C51 C53 1.395(5) . ?
C51 C52 1.494(6) . ?
C52 F24 1.283(6) . ?
C52 F22 1.325(5) . ?
C52 F23 1.386(8) . ?
C53 H53 0.9500 . ?
N1 Pd1 2.243(4) . ?
N2 Pd1 2.101(3) . ?
Pd1 H101 1.89(6) . ?

loop_
_geom_torsion_atom_site_label_1
_geom_torsion_atom_site_label_2
_geom_torsion_atom_site_label_3
_geom_torsion_atom_site_label_4
_geom_torsion
_geom_torsion_site_symmetry_1
_geom_torsion_site_symmetry_2
_geom_torsion_site_symmetry_3
_geom_torsion_site_symmetry_4
_geom_torsion_publ_flag
N1 C3 C4 N2 55.2(5) . . . . ?
C7 C8 C9 C15 -0.6(5) . . . . ?
C13 C8 C9 C15 121.6(4) . . . . ?
C7 C8 C9 C10 -125.8(4) . . . . ?
C13 C8 C9 C10 -3.7(4) . . . . ?
C7 C8 C9 Pd1 83.8(4) . . . . ?
C13 C8 C9 Pd1 -154.1(3) . . . . ?
C15 C9 C10 C14 -86.8(4) . . . . ?
C8 C9 C10 C14 39.1(4) . . . . ?
Pd1 C9 C10 C14 156.4(4) . . . . ?
C15 C9 C10 C11 167.0(3) . . . . ?
C8 C9 C10 C11 -67.1(4) . . . . ?
Pd1 C9 C10 C11 50.2(6) . . . . ?
C14 C10 C11 C12 -32.3(4) . . . . ?
C9 C10 C11 C12 73.1(4) . . . . ?
C10 C11 C12 C13 -3.1(4) . . . . ?
C11 C12 C13 C14 37.5(4) . . . . ?
C11 C12 C13 C8 -69.9(4) . . . . ?
C7 C8 C13 C12 -160.1(4) . . . . ?
C9 C8 C13 C12 74.8(4) . . . . ?
C7 C8 C13 C14 92.2(4) . . . . ?
C9 C8 C13 C14 -32.9(4) . . . . ?
C11 C10 C14 C13 53.5(4) . . . . ?
C9 C10 C14 C13 -58.8(4) . . . . ?
C12 C13 C14 C10 -56.7(4) . . . . ?
C8 C13 C14 C10 56.7(4) . . . . ?
C10 C9 C15 C16 -158.4(3) . . . . ?
C8 C9 C15 C16 83.1(4) . . . . ?
Pd1 C9 C15 C16 -8.4(3) . . . . ?
C10 C9 C15 C20 -44.1(5) . . . . ?
C8 C9 C15 C20 -162.6(3) . . . . ?
Pd1 C9 C15 C20 106.0(3) . . . . ?
C9 C15 C16 C17 127.0(3) . . . . ?
C20 C15 C16 C17 2.8(4) . . . . ?
C9 C15 C16 Pd1 10.3(3) . . . . ?
C20 C15 C16 Pd1 -113.9(3) . . . . ?
C15 C16 C17 C21 -36.5(4) . . . . ?
Pd1 C16 C17 C21 70.9(4) . . . . ?
C15 C16 C17 C18 69.5(4) . . . . ?
Pd1 C16 C17 C18 176.9(3) . . . . ?
C16 C17 C18 C19 -72.9(4) . . . . ?
C21 C17 C18 C19 33.4(4) . . . . ?
C17 C18 C19 C20 1.9(5) . . . . ?
C18 C19 C20 C21 -36.9(5) . . . . ?
C18 C19 C20 C15 70.7(4) . . . . ?
C9 C15 C20 C21 -86.0(4) . . . . ?
C16 C15 C20 C21 32.2(4) . . . . ?
C9 C15 C20 C19 168.1(3) . . . . ?
C16 C15 C20 C19 -73.6(4) . . . . ?
C19 C20 C21 C17 56.3(4) . . . . ?
C15 C20 C21 C17 -53.5(4) . . . . ?
C16 C17 C21 C20 54.9(4) . . . . ?
C18 C17 C21 C20 -55.1(4) . . . . ?
C29 C22 C23 C24 -2.3(5) . . . . ?
B1 C22 C23 C24 178.6(3) . . . . ?
C22 C23 C24 C26 0.5(6) . . . . ?
C22 C23 C24 C25 -176.1(4) . . . . ?
C26 C24 C25 F3 35.9(6) . . . . ?
C23 C24 C25 F3 -147.5(4) . . . . ?
C26 C24 C25 F1 156.7(4) . . . . ?
C23 C24 C25 F1 -26.6(6) . . . . ?
C26 C24 C25 F2 -83.1(5) . . . . ?
C23 C24 C25 F2 93.5(5) . . . . ?
C23 C24 C26 C27 1.6(6) . . . . ?
C25 C24 C26 C27 178.3(4) . . . . ?
C24 C26 C27 C29 -2.0(6) . . . . ?
C24 C26 C27 C28 -179.3(4) . . . . ?
C26 C27 C28 F4 63.3(6) . . . . ?
C29 C27 C28 F4 -114.1(5) . . . . ?
C26 C27 C28 F6 -169.1(4) . . . . ?
C29 C27 C28 F6 13.5(6) . . . . ?
C26 C27 C28 F5 -54.3(5) . . . . ?
C29 C27 C28 F5 128.4(4) . . . . ?
C23 C22 C29 C27 1.9(5) . . . . ?
B1 C22 C29 C27 -179.0(3) . . . . ?
C26 C27 C29 C22 0.1(6) . . . . ?
C28 C27 C29 C22 177.4(4) . . . . ?
C37 C30 C31 C32 2.1(6) . . . . ?
B1 C30 C31 C32 173.6(4) . . . . ?
C30 C31 C32 C34 0.8(8) . . . . ?
C30 C31 C32 C33 -179.7(5) . . . . ?
C34 C32 C33 F8 -20.1(10) . . . . ?
C31 C32 C33 F8 160.5(6) . . . . ?
C34 C32 C33 F7 -139.6(5) . . . . ?
C31 C32 C33 F7 40.9(8) . . . . ?
C34 C32 C33 F9 104.2(6) . . . . ?
C31 C32 C33 F9 -75.3(7) . . . . ?
C31 C32 C34 C35 -2.7(8) . . . . ?
C33 C32 C34 C35 177.8(6) . . . . ?
C32 C34 C35 C37 1.7(8) . . . . ?
C32 C34 C35 C36 -178.7(6) . . . . ?
C34 C35 C36 F10 120.7(8) . . . . ?
C37 C35 C36 F10 -59.7(9) . . . . ?
C34 C35 C36 F11 -10.7(10) . . . . ?
C37 C35 C36 F11 168.9(7) . . . . ?
C34 C35 C36 F12 -127.5(8) . . . . ?
C37 C35 C36 F12 52.1(10) . . . . ?
C34 C35 C37 C30 1.3(7) . . . . ?
C36 C35 C37 C30 -178.3(5) . . . . ?
C31 C30 C37 C35 -3.1(6) . . . . ?
B1 C30 C37 C35 -174.4(4) . . . . ?
C45 C38 C39 C40 -4.0(5) . . . . ?
B1 C38 C39 C40 -177.2(3) . . . . ?
C38 C39 C40 C42 2.2(6) . . . . ?
C38 C39 C40 C41 -176.2(3) . . . . ?
C39 C40 C41 F13 78.0(5) . . . . ?
C42 C40 C41 F13 -100.4(5) . . . . ?
C39 C40 C41 F15 -160.0(4) . . . . ?
C42 C40 C41 F15 21.6(5) . . . . ?
C39 C40 C41 F14 -41.4(5) . . . . ?
C42 C40 C41 F14 140.2(4) . . . . ?
C39 C40 C42 C43 1.2(5) . . . . ?
C41 C40 C42 C43 179.5(3) . . . . ?
C40 C42 C43 C45 -2.6(5) . . . . ?
C40 C42 C43 C44 177.7(3) . . . . ?
C42 C43 C44 F16 -1.8(5) . . . . ?
C45 C43 C44 F16 178.5(3) . . . . ?
C42 C43 C44 F17 -125.1(4) . . . . ?
C45 C43 C44 F17 55.2(5) . . . . ?
C42 C43 C44 F18 117.8(4) . . . . ?
C45 C43 C44 F18 -61.9(5) . . . . ?
C42 C43 C45 C38 0.7(5) . . . . ?
C44 C43 C45 C38 -179.6(3) . . . . ?
C39 C38 C45 C43 2.5(5) . . . . ?
B1 C38 C45 C43 175.8(3) . . . . ?
C53 C46 C47 C48 0.9(6) . . . . ?
B1 C46 C47 C48 173.8(4) . . . . ?
C46 C47 C48 C50 -0.7(6) . . . . ?
C46 C47 C48 C49 179.5(4) . . . . ?
C47 C48 C49 F19 4.4(6) . . . . ?
C50 C48 C49 F19 -175.4(5) . . . . ?
C47 C48 C49 F20 129.4(5) . . . . ?
C50 C48 C49 F20 -50.4(6) . . . . ?
C47 C48 C49 F21 -114.6(4) . . . . ?
C50 C48 C49 F21 65.6(5) . . . . ?
C47 C48 C50 C51 -0.1(6) . . . . ?
C49 C48 C50 C51 179.7(4) . . . . ?
C48 C50 C51 C53 0.7(6) . . . . ?
C48 C50 C51 C52 -178.2(4) . . . . ?
C50 C51 C52 F24 113.1(5) . . . . ?
C53 C51 C52 F24 -65.9(7) . . . . ?
C50 C51 C52 F22 -12.5(8) . . . . ?
C53 C51 C52 F22 168.5(5) . . . . ?
C50 C51 C52 F23 -131.8(5) . . . . ?
C53 C51 C52 F23 49.3(6) . . . . ?
C47 C46 C53 C51 -0.4(6) . . . . ?
B1 C46 C53 C51 -173.4(4) . . . . ?
C50 C51 C53 C46 -0.4(6) . . . . ?
C52 C51 C53 C46 178.5(4) . . . . ?
C39 C38 B1 C30 -37.5(5) . . . . ?
C45 C38 B1 C30 149.7(3) . . . . ?
C39 C38 B1 C46 -154.1(3) . . . . ?
C45 C38 B1 C46 33.1(5) . . . . ?
C39 C38 B1 C22 86.7(4) . . . . ?
C45 C38 B1 C22 -86.0(4) . . . . ?
C37 C30 B1 C38 -27.9(5) . . . . ?
C31 C30 B1 C38 161.3(3) . . . . ?
C37 C30 B1 C46 94.3(4) . . . . ?
C31 C30 B1 C46 -76.5(4) . . . . ?
C37 C30 B1 C22 -147.9(4) . . . . ?
C31 C30 B1 C22 41.3(5) . . . . ?
C53 C46 B1 C38 -152.7(3) . . . . ?
C47 C46 B1 C38 34.9(5) . . . . ?
C53 C46 B1 C30 85.8(4) . . . . ?
C47 C46 B1 C30 -86.7(4) . . . . ?
C53 C46 B1 C22 -35.1(5) . . . . ?
C47 C46 B1 C22 152.4(3) . . . . ?
C23 C22 B1 C38 78.1(4) . . . . ?
C29 C22 B1 C38 -100.9(4) . . . . ?
C23 C22 B1 C30 -158.5(3) . . . . ?
C29 C22 B1 C30 22.5(5) . . . . ?
C23 C22 B1 C46 -43.8(4) . . . . ?
C29 C22 B1 C46 137.1(4) . . . . ?
C4 C3 N1 C1 -155.9(4) . . . . ?
C4 C3 N1 C2 84.7(5) . . . . ?
C4 C3 N1 Pd1 -32.1(4) . . . . ?
C3 C4 N2 C6 -171.4(4) . . . . ?
C3 C4 N2 C5 69.4(5) . . . . ?
C3 C4 N2 Pd1 -46.3(4) . . . . ?
C17 C16 Pd1 N2 82.0(3) . . . . ?
C15 C16 Pd1 N2 -167.6(2) . . . . ?
C17 C16 Pd1 N1 -28(2) . . . . ?
C15 C16 Pd1 N1 83(2) . . . . ?
C17 C16 Pd1 C9 -117.0(3) . . . . ?
C15 C16 Pd1 C9 -6.6(2) . . . . ?
C6 N2 Pd1 C16 -39.3(4) . . . . ?
C5 N2 Pd1 C16 87.7(4) . . . . ?
C4 N2 Pd1 C16 -155.6(3) . . . . ?
C6 N2 Pd1 N1 137.2(4) . . . . ?
C5 N2 Pd1 N1 -95.7(4) . . . . ?
C4 N2 Pd1 N1 21.0(3) . . . . ?
C6 N2 Pd1 C9 -87.5(5) . . . . ?
C5 N2 Pd1 C9 39.5(6) . . . . ?
C4 N2 Pd1 C9 156.2(3) . . . . ?
C1 N1 Pd1 C16 -126(2) . . . . ?
C2 N1 Pd1 C16 -3(2) . . . . ?
C3 N1 Pd1 C16 115(2) . . . . ?
C1 N1 Pd1 N2 124.4(3) . . . . ?
C2 N1 Pd1 N2 -113.5(3) . . . . ?
C3 N1 Pd1 N2 4.4(3) . . . . ?
C1 N1 Pd1 C9 -37.8(4) . . . . ?
C2 N1 Pd1 C9 84.3(3) . . . . ?
C3 N1 Pd1 C9 -157.7(2) . . . . ?
C15 C9 Pd1 C16 6.6(2) . . . . ?
C10 C9 Pd1 C16 131.9(5) . . . . ?
C8 C9 Pd1 C16 -108.8(3) . . . . ?
C15 C9 Pd1 N2 59.8(4) . . . . ?
C10 C9 Pd1 N2 -174.9(4) . . . . ?
C8 C9 Pd1 N2 -55.6(4) . . . . ?
C15 C9 Pd1 N1 -169.4(2) . . . . ?
C10 C9 Pd1 N1 -44.2(5) . . . . ?
C8 C9 Pd1 N1 75.2(2) . . . . ?

loop_
_platon_squeeze_void_nr
_platon_squeeze_void_average_x
_platon_squeeze_void_average_y
_platon_squeeze_void_average_z
_platon_squeeze_void_volume
_platon_squeeze_void_count_electrons
_platon_squeeze_void_content
1 -0.014 0.000 0.000 859 313 ' '
2 -0.215 0.500 0.500 859 315 ' '
